data_4502168
loop_
_publ_author_name
'Landenberger, Kira B.'
'Matzger, Adam J.'

_publ_section_title
;
 Cocrystal Engineering of a Prototype Energetic Material: Supramolecular
 Chemistry of 2,4,6-Trinitrotoluene
;
_journal_issue 12
_journal_name_full 'Crystal Growth &amp; Design'
_journal_page_first 5341
_journal_paper_doi 10.1021/cg101300n
_journal_volume 10
_journal_year 2010
_chemical_formula_moiety 'C7 H5 N3 O6, C7 H7 N1 O2'
_chemical_formula_sum 'C14 H12 N4 O8'
_chemical_formula_weight 364.28
_chemical_melting_point 390.8
_chemical_name_common 'TNT : 4-aminobenzoic acid'
_chemical_name_systematic
; 
 2,4,6-trinitrotoluene : 4-aminobenzoic acid
;
_space_group_IT_number 4
_symmetry_cell_setting monoclinic
_symmetry_Int_Tables_number 4
_symmetry_space_group_name_Hall 'P 2yb'
_symmetry_space_group_name_H-M 'P 1 21 1'
_atom_sites_solution_hydrogens geom
_atom_sites_solution_primary direct
_atom_sites_solution_secondary difmap
_audit_creation_method SHELXL-97
_cell_angle_alpha 90.00
_cell_angle_beta 93.559(7)
_cell_angle_gamma 90.00
_cell_formula_units_Z 4
_cell_length_a 6.90525(18)
_cell_length_b 14.1124(3)
_cell_length_c 15.7976(11)
_cell_measurement_reflns_used 7897
_cell_measurement_temperature 95(2)
_cell_measurement_theta_max 62.40
_cell_measurement_theta_min 6.85
_cell_volume 1536.50(12)
_computing_cell_refinement PROCESS-AUTO
_computing_data_collection PROCESS-AUTO
_computing_data_reduction PROCESS
_computing_molecular_graphics 'CrystalStructure 4.0 (Rigaku, 2009)'
_computing_publication_material 'CrystalStructure 4.0 (Rigaku, 2009)'
_computing_structure_refinement 'SHELXL-97 (Sheldrick, 1997)'
_computing_structure_solution 'SIR92 (Altomare, et al., 1994)'
_diffrn_ambient_temperature 95(2)
_diffrn_detector_area_resol_mean 10
_diffrn_measured_fraction_theta_full 0.996
_diffrn_measured_fraction_theta_max 0.996
_diffrn_measurement_device_type 'Rigaku R-AXIS RAPID imaging plate'
_diffrn_measurement_method \w
_diffrn_radiation_monochromator graphite
_diffrn_radiation_source 'fine-focus sealed tube'
_diffrn_radiation_type CuK\a
_diffrn_radiation_wavelength 1.54187
_diffrn_reflns_av_R_equivalents 0.0595
_diffrn_reflns_av_sigmaI/netI 0.0956
_diffrn_reflns_limit_h_max 3
_diffrn_reflns_limit_h_min -7
_diffrn_reflns_limit_k_max 16
_diffrn_reflns_limit_k_min -16
_diffrn_reflns_limit_l_max 18
_diffrn_reflns_limit_l_min -18
_diffrn_reflns_number 9496
_diffrn_reflns_theta_full 62.38
_diffrn_reflns_theta_max 62.38
_diffrn_reflns_theta_min 6.85
_exptl_absorpt_coefficient_mu 1.143
_exptl_absorpt_correction_T_max 0.9775
_exptl_absorpt_correction_T_min 0.8294
_exptl_absorpt_correction_type multi-scan
_exptl_absorpt_process_details
;
    Higashi, T. (1995). Program for Absorption Correction.
    Rigaku Corporation, Tokyo, Japan.
;
_exptl_crystal_colour yellow
_exptl_crystal_density_diffrn 1.575
_exptl_crystal_density_method 'not measured'
_exptl_crystal_description blade
_exptl_crystal_F_000 752
_exptl_crystal_size_max 0.17
_exptl_crystal_size_mid 0.10
_exptl_crystal_size_min 0.02
_refine_diff_density_max 0.331
_refine_diff_density_min -0.359
_refine_diff_density_rms 0.082
_refine_ls_abs_structure_details 'Flack H D (1983), Acta Cryst. A39, 876-881'
_refine_ls_abs_structure_Flack 0.0(4)
_refine_ls_extinction_method none
_refine_ls_goodness_of_fit_ref 1.113
_refine_ls_hydrogen_treatment riding
_refine_ls_matrix_type full
_refine_ls_number_parameters 494
_refine_ls_number_reflns 4686
_refine_ls_number_restraints 1
_refine_ls_restrained_S_all 1.113
_refine_ls_R_factor_all 0.0904
_refine_ls_R_factor_gt 0.0577
_refine_ls_shift/su_max 0.000
_refine_ls_shift/su_mean 0.000
_refine_ls_structure_factor_coef Fsqd
_refine_ls_weighting_details 'calc w=1/[\s^2^(Fo^2^)+(0.0603P)^2^+2.3247P] where P=(Fo^2^+2Fc^2^)/3'
_refine_ls_weighting_scheme calc
_refine_ls_wR_factor_gt 0.1277
_refine_ls_wR_factor_ref 0.1806
_reflns_number_gt 3519
_reflns_number_total 4686
_reflns_threshold_expression >2sigma(I)
_cod_data_source_file cg101300n_si_002.cif
_cod_data_source_block TNT:4ABA_1:1
_cod_database_code 4502168

loop_
_symmetry_equiv_pos_as_xyz
'x, y, z'
'-x, y+1/2, -z'

loop_
_atom_site_label
_atom_site_type_symbol
_atom_site_fract_x
_atom_site_fract_y
_atom_site_fract_z
_atom_site_U_iso_or_equiv
_atom_site_adp_type
_atom_site_occupancy
_atom_site_symmetry_multiplicity
_atom_site_calc_flag
_atom_site_refinement_flags
O1 O 0.7279(8) 0.2387(4) 0.4322(3) 0.0457(14) Uani 1 1 d .
O2 O 0.9042(7) 0.1536(3) 0.5227(3) 0.0431(13) Uani 1 1 d .
O3 O 0.7363(7) 0.2128(3) 0.8120(3) 0.0391(12) Uani 1 1 d .
O4 O 0.7591(8) 0.3580(3) 0.8572(3) 0.0421(13) Uani 1 1 d .
O5 O 0.8543(7) 0.6114(3) 0.6505(3) 0.0331(11) Uani 1 1 d .
O6 O 0.6545(7) 0.5892(3) 0.5402(3) 0.0331(11) Uani 1 1 d .
O7 O 0.6874(7) 0.8847(3) 1.0461(3) 0.0365(12) Uani 1 1 d .
O8 O 0.5554(7) 1.0098(3) 0.9849(3) 0.0408(13) Uani 1 1 d .
O9 O 0.7992(8) 1.0379(3) 0.7010(3) 0.0393(12) Uani 1 1 d .
O10 O 0.6907(7) 0.9304(3) 0.6112(3) 0.0359(12) Uani 1 1 d .
O11 O 0.4593(7) 0.6345(3) 0.7184(3) 0.0338(11) Uani 1 1 d .
O12 O 0.5944(7) 0.5911(3) 0.8407(3) 0.0342(12) Uani 1 1 d .
O13 O 0.8322(7) 0.3934(3) 0.2497(3) 0.0290(11) Uani 1 1 d .
H11 H 0.771(9) 0.445(5) 0.258(4) 0.03(2) Uiso 1 1 d .
O14 O 0.8391(7) 0.4586(3) 0.1200(3) 0.0314(11) Uani 1 1 d .
O15 O 0.7573(7) 0.6322(4) 0.1693(3) 0.0346(12) Uani 1 1 d .
H18 H 0.759(10) 0.579(5) 0.144(4) 0.03(2) Uiso 1 1 d .
O16 O 0.6949(7) 0.5574(3) 0.2900(3) 0.0313(11) Uani 1 1 d .
N1 N 0.8134(8) 0.2261(4) 0.5019(3) 0.0326(14) Uani 1 1 d .
N2 N 0.7537(9) 0.2983(4) 0.8001(3) 0.0324(14) Uani 1 1 d .
N3 N 0.7587(8) 0.5600(3) 0.5998(3) 0.0282(13) Uani 1 1 d .
N4 N 0.6171(8) 0.9281(4) 0.9840(3) 0.0256(12) Uani 1 1 d .
N5 N 0.7235(8) 0.9616(4) 0.6840(3) 0.0292(13) Uani 1 1 d .
N6 N 0.5427(8) 0.6511(4) 0.7882(3) 0.0270(13) Uani 1 1 d .
N7 N 1.0323(9) 0.0252(4) 0.0448(4) 0.0326(15) Uani 1 1 d .
H14 H 1.074(9) 0.017(5) -0.007(4) 0.03(2) Uiso 1 1 d .
H15 H 1.052(9) -0.023(5) 0.080(4) 0.03(2) Uiso 1 1 d .
N8 N 0.7426(9) 0.9863(4) 0.4128(4) 0.0355(15) Uani 1 1 d .
H21 H 0.757(10) 1.038(5) 0.383(4) 0.03(2) Uiso 1 1 d .
H22 H 0.703(9) 0.994(5) 0.464(4) 0.03(2) Uiso 1 1 d .
C1 C 0.8233(10) 0.4309(5) 0.4573(4) 0.0302(15) Uani 1 1 d .
H1 H 0.9193 0.4821 0.4601 0.036 Uiso 1 1 calc R
H2 H 0.6998 0.4548 0.4319 0.036 Uiso 1 1 calc R
H3 H 0.8695 0.3790 0.4226 0.036 Uiso 1 1 calc R
C2 C 0.7949(9) 0.3954(5) 0.5446(4) 0.0247(14) Uani 1 1 d .
C3 C 0.7973(9) 0.3002(5) 0.5677(4) 0.0246(14) Uani 1 1 d .
C4 C 0.7871(9) 0.2663(5) 0.6487(4) 0.0272(15) Uani 1 1 d .
H4 H 0.7955 0.2004 0.6605 0.033 Uiso 1 1 calc R
C5 C 0.7641(10) 0.3317(4) 0.7125(4) 0.0255(15) Uani 1 1 d .
C6 C 0.7580(9) 0.4274(4) 0.6958(4) 0.0246(14) Uani 1 1 d .
H5 H 0.7469 0.4721 0.7402 0.030 Uiso 1 1 calc R
C7 C 0.7683(9) 0.4561(5) 0.6138(4) 0.0267(15) Uani 1 1 d .
C8 C 0.5157(9) 0.7251(5) 0.9636(4) 0.0247(14) Uani 1 1 d .
H6 H 0.4454 0.6695 0.9408 0.030 Uiso 1 1 calc R
H7 H 0.4308 0.7621 0.9985 0.030 Uiso 1 1 calc R
H8 H 0.6305 0.7046 0.9984 0.030 Uiso 1 1 calc R
C9 C 0.5774(10) 0.7851(4) 0.8919(4) 0.0250(15) Uani 1 1 d .
C10 C 0.6194(9) 0.8826(4) 0.8998(4) 0.0255(15) Uani 1 1 d .
C11 C 0.6662(10) 0.9404(5) 0.8345(4) 0.0269(15) Uani 1 1 d .
H9 H 0.6943 1.0057 0.8436 0.032 Uiso 1 1 calc R
C12 C 0.6712(8) 0.9005(4) 0.7552(4) 0.0213(13) Uani 1 1 d .
C13 C 0.6266(9) 0.8075(4) 0.7396(4) 0.0225(14) Uani 1 1 d .
H10 H 0.6263 0.7817 0.6840 0.027 Uiso 1 1 calc R
C14 C 0.5817(9) 0.7521(4) 0.8084(4) 0.0225(14) Uani 1 1 d .
C15 C 0.8577(9) 0.3880(5) 0.1667(4) 0.0248(14) Uani 1 1 d .
C16 C 0.9087(9) 0.2937(4) 0.1363(4) 0.0222(14) Uani 1 1 d .
C17 C 0.9418(10) 0.2811(4) 0.0510(4) 0.0269(16) Uani 1 1 d .
H12 H 0.9341 0.3338 0.0135 0.032 Uiso 1 1 calc R
C18 C 0.9854(9) 0.1929(4) 0.0209(4) 0.0237(15) Uani 1 1 d .
H13 H 1.0116 0.1854 -0.0371 0.028 Uiso 1 1 calc R
C19 C 0.9917(9) 0.1137(4) 0.0747(4) 0.0217(14) Uani 1 1 d .
C20 C 0.9565(9) 0.1268(5) 0.1597(4) 0.0241(14) Uani 1 1 d .
H16 H 0.9604 0.0737 0.1967 0.029 Uiso 1 1 calc R
C21 C 0.9157(8) 0.2160(4) 0.1914(4) 0.0223(14) Uani 1 1 d .
H17 H 0.8929 0.2241 0.2497 0.027 Uiso 1 1 calc R
C22 C 0.7217(9) 0.6316(5) 0.2503(4) 0.0271(15) Uani 1 1 d .
C23 C 0.7141(9) 0.7254(4) 0.2908(4) 0.0226(14) Uani 1 1 d .
C24 C 0.7021(10) 0.7312(4) 0.3780(4) 0.0273(15) Uani 1 1 d .
H19 H 0.6921 0.6749 0.4103 0.033 Uiso 1 1 calc R
C25 C 0.7044(9) 0.8179(4) 0.4181(4) 0.0237(14) Uani 1 1 d .
H20 H 0.6919 0.8208 0.4775 0.028 Uiso 1 1 calc R
C26 C 0.7253(9) 0.9024(4) 0.3719(4) 0.0252(15) Uani 1 1 d .
C27 C 0.7341(9) 0.8957(5) 0.2834(4) 0.0267(15) Uani 1 1 d .
H23 H 0.7434 0.9518 0.2506 0.032 Uiso 1 1 calc R
C28 C 0.7293(10) 0.8092(5) 0.2441(4) 0.0293(16) Uani 1 1 d .
H24 H 0.7364 0.8059 0.1843 0.035 Uiso 1 1 calc R

loop_
_atom_site_aniso_label
_atom_site_aniso_U_11
_atom_site_aniso_U_22
_atom_site_aniso_U_33
_atom_site_aniso_U_23
_atom_site_aniso_U_13
_atom_site_aniso_U_12
O1 0.062(4) 0.046(3) 0.028(3) -0.008(2) -0.007(3) -0.003(3)
O2 0.054(3) 0.025(3) 0.050(3) -0.007(2) 0.004(3) 0.002(3)
O3 0.051(3) 0.032(3) 0.034(3) 0.004(2) -0.004(2) -0.008(2)
O4 0.065(4) 0.034(3) 0.027(3) -0.005(2) 0.003(2) -0.007(3)
O5 0.044(3) 0.022(2) 0.033(3) -0.002(2) 0.002(2) -0.007(2)
O6 0.038(3) 0.033(3) 0.028(3) 0.013(2) 0.003(2) 0.003(2)
O7 0.050(3) 0.037(3) 0.022(2) 0.002(2) -0.004(2) -0.005(2)
O8 0.051(3) 0.031(3) 0.039(3) -0.011(2) -0.004(2) 0.011(3)
O9 0.059(3) 0.019(3) 0.040(3) -0.001(2) 0.004(2) -0.011(2)
O10 0.049(3) 0.036(3) 0.022(3) 0.004(2) -0.004(2) -0.007(2)
O11 0.046(3) 0.031(3) 0.023(3) -0.002(2) -0.006(2) -0.006(2)
O12 0.049(3) 0.018(2) 0.035(3) 0.006(2) 0.001(2) -0.001(2)
O13 0.037(3) 0.024(3) 0.027(2) -0.005(2) 0.006(2) 0.010(2)
O14 0.047(3) 0.021(2) 0.027(3) 0.004(2) 0.001(2) 0.008(2)
O15 0.057(3) 0.026(3) 0.022(3) -0.003(2) 0.011(2) -0.001(2)
O16 0.047(3) 0.018(2) 0.030(3) 0.002(2) 0.010(2) -0.002(2)
N1 0.035(3) 0.035(4) 0.028(3) -0.008(3) -0.001(3) -0.009(3)
N2 0.051(4) 0.020(3) 0.026(3) 0.004(3) -0.004(3) -0.004(3)
N3 0.045(4) 0.014(3) 0.026(3) 0.005(2) 0.005(3) -0.003(3)
N4 0.029(3) 0.023(3) 0.025(3) -0.002(2) 0.004(2) 0.004(3)
N5 0.036(3) 0.030(3) 0.021(3) 0.006(3) 0.003(2) 0.001(3)
N6 0.033(3) 0.020(3) 0.028(3) -0.001(3) 0.000(2) -0.002(3)
N7 0.049(4) 0.020(3) 0.030(4) -0.001(3) 0.002(3) 0.004(3)
N8 0.049(4) 0.023(4) 0.034(4) -0.002(3) 0.002(3) 0.003(3)
C1 0.036(4) 0.027(4) 0.028(4) 0.006(3) 0.005(3) 0.000(3)
C2 0.028(3) 0.026(4) 0.021(3) 0.000(3) 0.006(3) 0.004(3)
C3 0.033(4) 0.021(3) 0.020(3) -0.007(3) 0.004(3) -0.001(3)
C4 0.035(4) 0.017(3) 0.030(4) -0.002(3) 0.004(3) -0.001(3)
C5 0.031(4) 0.022(4) 0.024(3) 0.001(3) 0.002(3) 0.003(3)
C6 0.031(4) 0.018(3) 0.024(3) -0.001(3) -0.003(3) 0.008(3)
C7 0.036(4) 0.022(4) 0.022(3) 0.003(3) 0.000(3) 0.005(3)
C8 0.023(3) 0.027(3) 0.025(3) -0.003(3) 0.005(3) -0.001(3)
C9 0.032(4) 0.018(4) 0.024(4) 0.004(3) -0.005(3) -0.001(3)
C10 0.035(4) 0.018(3) 0.023(3) -0.002(3) 0.002(3) 0.003(3)
C11 0.038(4) 0.017(3) 0.025(3) -0.004(3) -0.001(3) -0.001(3)
C12 0.018(3) 0.023(3) 0.024(3) 0.005(3) 0.007(2) 0.008(3)
C13 0.026(3) 0.021(3) 0.021(3) 0.000(3) 0.008(3) -0.001(3)
C14 0.027(4) 0.019(3) 0.022(3) -0.006(3) 0.000(3) -0.004(3)
C15 0.026(3) 0.025(4) 0.024(4) 0.004(3) 0.004(3) 0.002(3)
C16 0.027(4) 0.015(3) 0.024(4) -0.004(3) 0.001(3) 0.000(3)
C17 0.035(4) 0.022(4) 0.023(4) 0.004(3) -0.002(3) -0.003(3)
C18 0.024(3) 0.026(3) 0.021(3) -0.005(3) 0.003(3) -0.003(3)
C19 0.025(3) 0.017(3) 0.023(3) -0.001(3) 0.006(3) 0.005(3)
C20 0.024(3) 0.025(4) 0.024(3) 0.001(3) 0.003(3) 0.004(3)
C21 0.017(3) 0.026(4) 0.025(3) -0.001(3) 0.001(2) 0.001(3)
C22 0.027(4) 0.031(4) 0.024(4) -0.001(3) 0.003(3) -0.003(3)
C23 0.029(4) 0.016(3) 0.024(3) 0.000(3) 0.005(3) -0.005(3)
C24 0.051(5) 0.011(3) 0.019(3) 0.000(3) -0.002(3) 0.000(3)
C25 0.022(3) 0.028(4) 0.022(3) -0.003(3) 0.003(3) 0.001(3)
C26 0.031(4) 0.013(3) 0.030(4) 0.000(3) -0.002(3) -0.010(3)
C27 0.030(4) 0.021(3) 0.029(4) 0.004(3) 0.003(3) -0.003(3)
C28 0.044(4) 0.023(4) 0.020(3) -0.001(3) -0.004(3) -0.003(3)

loop_
_atom_type_symbol
_atom_type_description
_atom_type_scat_dispersion_real
_atom_type_scat_dispersion_imag
_atom_type_scat_source
C C 0.0181 0.0091 'International Tables Vol C Tables 4.2.6.8 and 6.1.1.4'
H H 0.0000 0.0000 'International Tables Vol C Tables 4.2.6.8 and 6.1.1.4'
N N 0.0311 0.0180 'International Tables Vol C Tables 4.2.6.8 and 6.1.1.4'
O O 0.0492 0.0322 'International Tables Vol C Tables 4.2.6.8 and 6.1.1.4'

loop_
_geom_angle_atom_site_label_1
_geom_angle_atom_site_label_2
_geom_angle_atom_site_label_3
_geom_angle
C15 O13 H11 107(4)
C22 O15 H18 117(5)
O1 N1 O2 124.5(6)
O1 N1 C3 118.2(6)
O2 N1 C3 117.2(5)
O3 N2 O4 123.9(6)
O3 N2 C5 118.1(5)
O4 N2 C5 118.0(5)
O6 N3 O5 124.4(5)
O6 N3 C7 117.9(5)
O5 N3 C7 117.7(5)
O8 N4 O7 125.2(5)
O8 N4 C10 116.2(5)
O7 N4 C10 118.3(5)
O9 N5 O10 124.7(5)
O9 N5 C12 117.9(5)
O10 N5 C12 117.3(5)
O12 N6 O11 125.1(5)
O12 N6 C14 118.6(5)
O11 N6 C14 116.3(5)
C19 N7 H14 121(4)
C19 N7 H15 120(4)
H14 N7 H15 116(6)
C26 N8 H21 119(4)
C26 N8 H22 122(5)
H21 N8 H22 117(6)
C2 C1 H1 109.5
C2 C1 H2 109.5
H1 C1 H2 109.5
C2 C1 H3 109.5
H1 C1 H3 109.5
H2 C1 H3 109.5
C3 C2 C7 112.5(5)
C3 C2 C1 124.5(6)
C7 C2 C1 123.0(6)
C4 C3 C2 125.5(6)
C4 C3 N1 114.7(6)
C2 C3 N1 119.8(5)
C3 C4 C5 117.5(6)
C3 C4 H4 121.2
C5 C4 H4 121.2
C6 C5 C4 121.2(6)
C6 C5 N2 119.6(5)
C4 C5 N2 119.2(6)
C7 C6 C5 118.1(6)
C7 C6 H5 120.9
C5 C6 H5 120.9
C6 C7 C2 124.9(6)
C6 C7 N3 115.6(5)
C2 C7 N3 119.4(5)
C9 C8 H6 109.5
C9 C8 H7 109.5
H6 C8 H7 109.5
C9 C8 H8 109.5
H6 C8 H8 109.5
H7 C8 H8 109.5
C14 C9 C10 113.0(6)
C14 C9 C8 123.3(5)
C10 C9 C8 123.5(6)
C11 C10 C9 124.9(6)
C11 C10 N4 115.7(5)
C9 C10 N4 119.4(5)
C10 C11 C12 117.5(6)
C10 C11 H9 121.2
C12 C11 H9 121.2
C13 C12 C11 122.7(6)
C13 C12 N5 119.0(5)
C11 C12 N5 118.3(6)
C12 C13 C14 117.2(6)
C12 C13 H10 121.4
C14 C13 H10 121.4
C13 C14 C9 124.7(6)
C13 C14 N6 114.8(5)
C9 C14 N6 120.5(5)
O14 C15 O13 121.5(6)
O14 C15 C16 123.4(5)
O13 C15 C16 115.1(5)
C17 C16 C21 120.1(6)
C17 C16 C15 119.4(6)
C21 C16 C15 120.4(5)
C18 C17 C16 120.2(6)
C18 C17 H12 119.9
C16 C17 H12 119.9
C17 C18 C19 120.8(6)
C17 C18 H13 119.6
C19 C18 H13 119.6
N7 C19 C20 120.4(6)
N7 C19 C18 121.1(6)
C20 C19 C18 118.6(5)
C21 C20 C19 121.3(6)
C21 C20 H16 119.3
C19 C20 H16 119.3
C20 C21 C16 119.0(6)
C20 C21 H17 120.5
C16 C21 H17 120.5
O16 C22 O15 122.6(6)
O16 C22 C23 121.9(6)
O15 C22 C23 115.4(6)
C24 C23 C28 118.9(6)
C24 C23 C22 119.3(5)
C28 C23 C22 121.6(5)
C25 C24 C23 120.6(6)
C25 C24 H19 119.7
C23 C24 H19 119.7
C24 C25 C26 120.8(6)
C24 C25 H20 119.6
C26 C25 H20 119.6
N8 C26 C27 121.8(6)
N8 C26 C25 120.2(6)
C27 C26 C25 118.0(6)
C28 C27 C26 120.6(6)
C28 C27 H23 119.7
C26 C27 H23 119.7
C27 C28 C23 120.9(6)
C27 C28 H24 119.5
C23 C28 H24 119.5

loop_
_geom_bond_atom_site_label_1
_geom_bond_atom_site_label_2
_geom_bond_distance
O1 N1 1.229(7)
O2 N1 1.234(7)
O3 N2 1.228(7)
O4 N2 1.233(7)
O5 N3 1.240(6)
O6 N3 1.220(6)
O7 N4 1.231(6)
O8 N4 1.229(6)
O9 N5 1.220(7)
O10 N5 1.240(6)
O11 N6 1.235(6)
O12 N6 1.222(6)
O13 C15 1.336(7)
O13 H11 0.85(7)
O14 C15 1.243(7)
O15 C22 1.318(7)
O15 H18 0.85(7)
O16 C22 1.239(7)
N1 C3 1.484(8)
N2 C5 1.468(8)
N3 C7 1.483(8)
N4 C10 1.478(8)
N5 C12 1.480(8)
N6 C14 1.483(8)
N7 C19 1.371(8)
N7 H14 0.89(7)
N7 H15 0.88(7)
N8 C26 1.350(8)
N8 H21 0.88(7)
N8 H22 0.88(7)
C1 C2 1.492(8)
C1 H1 0.9800
C1 H2 0.9800
C1 H3 0.9800
C2 C3 1.392(9)
C2 C7 1.410(8)
C3 C4 1.372(8)
C4 C5 1.383(9)
C4 H4 0.9500
C5 C6 1.376(8)
C6 C7 1.363(8)
C6 H5 0.9500
C8 C9 1.496(9)
C8 H6 0.9800
C8 H7 0.9800
C8 H8 0.9800
C9 C14 1.401(8)
C9 C10 1.410(9)
C10 C11 1.370(8)
C11 C12 1.376(8)
C11 H9 0.9500
C12 C13 1.368(8)
C13 C14 1.389(8)
C13 H10 0.9500
C15 C16 1.465(8)
C16 C17 1.392(9)
C16 C21 1.400(8)
C17 C18 1.373(8)
C17 H12 0.9500
C18 C19 1.404(8)
C18 H13 0.9500
C19 C20 1.391(8)
C20 C21 1.390(8)
C20 H16 0.9500
C21 H17 0.9500
C22 C23 1.473(8)
C23 C24 1.387(8)
C23 C28 1.401(9)
C24 C25 1.377(8)
C24 H19 0.9500
C25 C26 1.409(8)
C25 H20 0.9500
C26 C27 1.406(8)
C27 C28 1.370(9)
C27 H23 0.9500
C28 H24 0.9500

loop_
_geom_torsion_atom_site_label_1
_geom_torsion_atom_site_label_2
_geom_torsion_atom_site_label_3
_geom_torsion_atom_site_label_4
_geom_torsion
C7 C2 C3 C4 -3.7(10)
C1 C2 C3 C4 174.5(6)
C7 C2 C3 N1 176.7(6)
C1 C2 C3 N1 -5.1(10)
O1 N1 C3 C4 142.9(6)
O2 N1 C3 C4 -33.5(8)
O1 N1 C3 C2 -37.5(9)
O2 N1 C3 C2 146.1(6)
C2 C3 C4 C5 2.9(10)
N1 C3 C4 C5 -177.5(6)
C3 C4 C5 C6 -2.0(10)
C3 C4 C5 N2 -179.6(6)
O3 N2 C5 C6 171.5(6)
O4 N2 C5 C6 -7.0(9)
O3 N2 C5 C4 -10.8(9)
O4 N2 C5 C4 170.6(6)
C4 C5 C6 C7 2.3(10)
N2 C5 C6 C7 179.9(6)
C5 C6 C7 C2 -3.4(10)
C5 C6 C7 N3 179.3(6)
C3 C2 C7 C6 4.0(10)
C1 C2 C7 C6 -174.2(6)
C3 C2 C7 N3 -178.9(6)
C1 C2 C7 N3 2.9(9)
O6 N3 C7 C6 -135.5(6)
O5 N3 C7 C6 43.2(8)
O6 N3 C7 C2 47.1(8)
O5 N3 C7 C2 -134.2(6)
C14 C9 C10 C11 -2.0(10)
C8 C9 C10 C11 -176.4(6)
C14 C9 C10 N4 178.9(5)
C8 C9 C10 N4 4.6(10)
O8 N4 C10 C11 37.2(8)
O7 N4 C10 C11 -138.2(6)
O8 N4 C10 C9 -143.7(6)
O7 N4 C10 C9 40.9(8)
C9 C10 C11 C12 0.5(10)
N4 C10 C11 C12 179.6(5)
C10 C11 C12 C13 1.8(10)
C10 C11 C12 N5 -179.4(6)
O9 N5 C12 C13 -165.7(6)
O10 N5 C12 C13 12.7(8)
O9 N5 C12 C11 15.4(8)
O10 N5 C12 C11 -166.1(6)
C11 C12 C13 C14 -2.3(9)
N5 C12 C13 C14 178.9(5)
C12 C13 C14 C9 0.6(10)
C12 C13 C14 N6 -177.5(5)
C10 C9 C14 C13 1.4(9)
C8 C9 C14 C13 175.8(6)
C10 C9 C14 N6 179.5(6)
C8 C9 C14 N6 -6.2(9)
O12 N6 C14 C13 144.6(6)
O11 N6 C14 C13 -35.4(8)
O12 N6 C14 C9 -33.6(8)
O11 N6 C14 C9 146.4(6)
O14 C15 C16 C17 1.0(10)
O13 C15 C16 C17 -178.8(6)
O14 C15 C16 C21 -176.1(6)
O13 C15 C16 C21 4.1(9)
C21 C16 C17 C18 -1.3(10)
C15 C16 C17 C18 -178.5(6)
C16 C17 C18 C19 1.9(10)
C17 C18 C19 N7 179.0(6)
C17 C18 C19 C20 -1.3(9)
N7 C19 C20 C21 179.8(6)
C18 C19 C20 C21 0.1(9)
C19 C20 C21 C16 0.5(9)
C17 C16 C21 C20 0.2(9)
C15 C16 C21 C20 177.3(6)
O16 C22 C23 C24 8.6(10)
O15 C22 C23 C24 -171.8(6)
O16 C22 C23 C28 -174.9(7)
O15 C22 C23 C28 4.6(9)
C28 C23 C24 C25 0.2(10)
C22 C23 C24 C25 176.8(6)
C23 C24 C25 C26 -2.0(10)
C24 C25 C26 N8 -174.8(6)
C24 C25 C26 C27 3.0(9)
N8 C26 C27 C28 175.6(7)
C25 C26 C27 C28 -2.3(10)
C26 C27 C28 C23 0.5(10)
C24 C23 C28 C27 0.6(10)
C22 C23 C28 C27 -175.9(6)
